data_7159974
loop_
_publ_author_name
'Yashmin, Sabina'
'A M, Karthik'
'Khan, Abu Taleb'

_publ_section_title
;
 Utilization of DMSO as a solvent-cum-reactant: synthesis of fused
 2-aryl-4-methylquinolines.
;
_journal_issue 27
_journal_name_full 'Organic &amp; biomolecular chemistry'
_journal_page_first 5608
_journal_page_last 5617
_journal_paper_doi 10.1039/d4ob00938j
_journal_volume 22
_journal_year 2024
_chemical_formula_moiety '2(C20 H15 N O)'
_chemical_formula_sum 'C40 H30 N2 O2'
_chemical_formula_weight 570.66
_space_group_crystal_system monoclinic
_space_group_IT_number 14
_space_group_name_Hall '-P 2yn'
_space_group_name_H-M_alt 'P 1 21/n 1'
_atom_sites_solution_hydrogens mixed
_audit_creation_date 2023-08-28
_audit_creation_method
;
Olex2 1.5
(compiled 2023.02.24 svn.rf166f9f3 for OlexSys, GUI svn.r6725)
;
_audit_update_record
;
2023-08-28 deposited with the CCDC.	2024-06-12 downloaded from the CCDC.
;
_cell_angle_alpha 90
_cell_angle_beta 108.891(3)
_cell_angle_gamma 90
_cell_formula_units_Z 4
_cell_length_a 16.9016(15)
_cell_length_b 8.6430(8)
_cell_length_c 21.0199(19)
_cell_measurement_reflns_used 9983
_cell_measurement_temperature 297.00
_cell_measurement_theta_max 25.02
_cell_measurement_theta_min 2.57
_cell_volume 2905.2(5)
_computing_cell_refinement 'SAINT V8.40B (?, 2016)'
_computing_data_reduction 'SAINT V8.40B (?, 2016)'
_computing_molecular_graphics 'Olex2 1.5 (Dolomanov et al., 2009)'
_computing_publication_material 'Olex2 1.5 (Dolomanov et al., 2009)'
_computing_structure_refinement 'XL  (Sheldrick, 2008)'
_diffrn_ambient_temperature 297.00
_diffrn_measured_fraction_theta_full 0.994
_diffrn_measured_fraction_theta_max 0.994
_diffrn_measurement_device_type 'Bruker APEX-II CCD'
_diffrn_measurement_method '\f and \w scans'
_diffrn_radiation_type MoK\a
_diffrn_radiation_wavelength 0.71073
_diffrn_reflns_av_R_equivalents 0.0621
_diffrn_reflns_av_unetI/netI 0.0352
_diffrn_reflns_Laue_measured_fraction_full 0.994
_diffrn_reflns_Laue_measured_fraction_max 0.994
_diffrn_reflns_limit_h_max 19
_diffrn_reflns_limit_h_min -20
_diffrn_reflns_limit_k_max 10
_diffrn_reflns_limit_k_min -10
_diffrn_reflns_limit_l_max 24
_diffrn_reflns_limit_l_min -24
_diffrn_reflns_number 62670
_diffrn_reflns_point_group_measured_fraction_full 0.994
_diffrn_reflns_point_group_measured_fraction_max 0.994
_diffrn_reflns_theta_full 25.046
_diffrn_reflns_theta_max 25.046
_diffrn_reflns_theta_min 1.351
_diffrn_source_current 1.4
_diffrn_source_power 0.07
_diffrn_source_voltage 50.0
_diffrn_standards_number 0
_exptl_absorpt_coefficient_mu 0.080
_exptl_absorpt_correction_T_max 0.7452
_exptl_absorpt_correction_T_min 0.6818
_exptl_absorpt_correction_type none
_exptl_absorpt_process_details
;
SADABS-2016/2 (Bruker,2016/2) was used for absorption correction.
wR2(int) was 0.1393 before and 0.0678 after correction.
The Ratio of minimum to maximum transmission is 0.9149.
The \l/2 correction factor is Not present.
;
_exptl_crystal_colour yellow
_exptl_crystal_density_diffrn 1.305
_exptl_crystal_description plate
_exptl_crystal_F_000 1200
_exptl_crystal_size_max 0.22
_exptl_crystal_size_mid 0.16
_exptl_crystal_size_min 0.14
_refine_diff_density_max 0.534
_refine_diff_density_min -0.194
_refine_diff_density_rms 0.044
_refine_ls_extinction_method none
_refine_ls_goodness_of_fit_ref 1.149
_refine_ls_hydrogen_treatment mixed
_refine_ls_matrix_type full
_refine_ls_number_parameters 403
_refine_ls_number_reflns 5119
_refine_ls_number_restraints 0
_refine_ls_restrained_S_all 1.149
_refine_ls_R_factor_all 0.1337
_refine_ls_R_factor_gt 0.0781
_refine_ls_shift/su_max 0.000
_refine_ls_shift/su_mean 0.000
_refine_ls_structure_factor_coef Fsqd
_refine_ls_weighting_details 'w=1/[\s^2^(Fo^2^)+(0.0535P)^2^+2.9249P] where P=(Fo^2^+2Fc^2^)/3'
_refine_ls_weighting_scheme calc
_refine_ls_wR_factor_gt 0.1632
_refine_ls_wR_factor_ref 0.2003
_reflns_Friedel_coverage 0.000
_reflns_number_gt 3072
_reflns_number_total 5119
_reflns_threshold_expression 'I > 2\s(I)'
_cod_data_source_file d4ob00938j2.cif
_cod_data_source_block q8sabi_0m_a
_cod_depositor_comments 'Adding full bibliography for 7159974.cif.'
_cod_database_code 7159974
_shelx_shelxl_version_number 2019/1
_shelx_space_group_comment
;
The symmetry employed for this shelxl refinement is uniquely defined
by the following loop, which should always be used as a source of
symmetry information in preference to the above space-group names.
They are only intended as comments.
;
_olex2_refinement_description
;
1. Fixed Uiso
 At 1.2 times of:
  All C(H) groups
 At 1.5 times of:
  All C(H,H,H) groups, All O(H) groups
2.a Aromatic/amide H refined with riding coordinates:
 C1(H1A), C2(H2), C3(H3), C4(H4), C10(H10), C13(H13), C14(H14), C15(H15),
 C16(H16), C17(H17), C18(H18), C22(H22), C23(H23), C24(H24), C25(H25), C27(H27),
  C32(H32), C33(H33), C36(H36), C37(H37), C38(H38), C39(H39)
2.b Idealised Me refined as rotating group:
 C19(H19A,H19B,H19C), C31(H31A,H31B,H31C)
2.c Idealised tetrahedral OH refined as rotating group:
 O1(H1)
;
_olex2_submission_special_instructions 'No special instructions were received'

loop_
_space_group_symop_operation_xyz
'x, y, z'
'-x+1/2, y+1/2, -z+1/2'
'-x, -y, -z'
'x-1/2, -y-1/2, z-1/2'

loop_
_atom_site_label
_atom_site_type_symbol
_atom_site_fract_x
_atom_site_fract_y
_atom_site_fract_z
_atom_site_U_iso_or_equiv
_atom_site_adp_type
_atom_site_occupancy
_atom_site_site_symmetry_order
_atom_site_calc_flag
_atom_site_refinement_flags_posn
_atom_site_refinement_flags_adp
_atom_site_refinement_flags_occupancy
_atom_site_disorder_assembly
_atom_site_disorder_group
O1 O 0.28435(16) 0.7977(4) 0.39081(13) 0.0788(8) Uani 1 1 d . . . . .
H1 H 0.316749 0.823610 0.427538 0.118 Uiso 1 1 calc R U . . .
O2 O 0.76093(18) 0.5008(3) 0.46430(16) 0.0808(8) Uani 1 1 d . . . . .
H2A H 0.816(3) 0.565(6) 0.476(2) 0.121 Uiso 1 1 d . U . . .
N2 N 0.42050(15) 0.8083(3) 0.48968(13) 0.0480(7) Uani 1 1 d . . . . .
N3 N 0.89131(17) 0.6260(3) 0.45124(15) 0.0567(8) Uani 1 1 d . . . . .
C1 C 0.4394(2) 0.5479(4) 0.35685(17) 0.0591(9) Uani 1 1 d . . . . .
H1A H 0.494934 0.517299 0.375144 0.071 Uiso 1 1 calc R U . . .
C2 C 0.3914(3) 0.4886(5) 0.29513(18) 0.0667(10) Uani 1 1 d . . . . .
H2 H 0.414296 0.417335 0.272903 0.080 Uiso 1 1 calc R U . . .
C3 C 0.3096(3) 0.5357(5) 0.26686(19) 0.0715(11) Uani 1 1 d . . . . .
H3 H 0.277479 0.497229 0.225158 0.086 Uiso 1 1 calc R U . . .
C4 C 0.2755(2) 0.6384(5) 0.29985(18) 0.0688(11) Uani 1 1 d . . . . .
H4 H 0.220225 0.669716 0.280381 0.083 Uiso 1 1 calc R U . . .
C5 C 0.3222(2) 0.6966(4) 0.36197(17) 0.0557(9) Uani 1 1 d . . . . .
C6 C 0.45814(19) 0.7146(4) 0.45783(16) 0.0469(8) Uani 1 1 d . . . . .
C7 C 0.46513(19) 0.8722(4) 0.54989(15) 0.0464(8) Uani 1 1 d . . . . .
C8 C 0.5514(2) 0.8393(4) 0.57947(15) 0.0489(8) Uani 1 1 d . . . . .
C9 C 0.59107(19) 0.7407(4) 0.54606(16) 0.0503(8) Uani 1 1 d . . . . .
C10 C 0.54421(19) 0.6799(4) 0.48565(16) 0.0510(8) Uani 1 1 d . . . . .
H10 H 0.569246 0.614796 0.462537 0.061 Uiso 1 1 calc R U . . .
C11 C 0.4234(2) 0.9758(4) 0.58252(16) 0.0517(8) Uani 1 1 d . . . . .
C12 C 0.4697(2) 1.0436(4) 0.64413(17) 0.0588(9) Uani 1 1 d . . . . .
C13 C 0.5556(3) 1.0080(5) 0.67242(18) 0.0696(11) Uani 1 1 d . . . . .
H13 H 0.586086 1.052961 0.713191 0.083 Uiso 1 1 calc R U . . .
C14 C 0.5950(2) 0.9107(5) 0.64213(18) 0.0644(10) Uani 1 1 d . . . . .
H14 H 0.651566 0.890089 0.662584 0.077 Uiso 1 1 calc R U . . .
C15 C 0.3378(2) 1.0126(4) 0.5542(2) 0.0623(10) Uani 1 1 d . . . . .
H15 H 0.305923 0.966506 0.514128 0.075 Uiso 1 1 calc R U . . .
C16 C 0.3016(3) 1.1165(5) 0.5857(2) 0.0752(12) Uani 1 1 d . . . . .
H16 H 0.245432 1.142034 0.566343 0.090 Uiso 1 1 calc R U . . .
C17 C 0.3482(3) 1.1845(5) 0.6467(2) 0.0822(13) Uani 1 1 d . . . . .
H17 H 0.323069 1.254863 0.667665 0.099 Uiso 1 1 calc R U . . .
C18 C 0.4302(3) 1.1477(5) 0.6754(2) 0.0740(11) Uani 1 1 d . . . . .
H18 H 0.460574 1.192076 0.716291 0.089 Uiso 1 1 calc R U . . .
C19 C 0.6831(2) 0.7060(5) 0.57514(18) 0.0659(11) Uani 1 1 d . . . . .
H19A H 0.698959 0.634977 0.546288 0.099 Uiso 1 1 calc R U . . .
H19B H 0.694721 0.660825 0.618934 0.099 Uiso 1 1 calc R U . . .
H19C H 0.714421 0.800200 0.578748 0.099 Uiso 1 1 calc R U . . .
C20 C 0.7987(2) 0.4685(4) 0.36442(19) 0.0587(9) Uani 1 1 d . . . . .
C21 C 0.7450(2) 0.4441(4) 0.4020(2) 0.0684(10) Uani 1 1 d . . . . .
C22 C 0.6718(3) 0.3576(5) 0.3747(3) 0.0848(13) Uani 1 1 d . . . . .
H22 H 0.635948 0.342393 0.399701 0.102 Uiso 1 1 calc R U . . .
C23 C 0.6526(3) 0.2955(6) 0.3121(3) 0.0992(16) Uani 1 1 d . . . . .
H23 H 0.604354 0.236348 0.294979 0.119 Uiso 1 1 calc R U . . .
C24 C 0.7039(3) 0.3196(6) 0.2741(3) 0.0943(14) Uani 1 1 d . . . . .
H24 H 0.689933 0.278754 0.230937 0.113 Uiso 1 1 calc R U . . .
C25 C 0.7761(3) 0.4046(5) 0.3001(2) 0.0790(12) Uani 1 1 d . . . . .
H25 H 0.810636 0.419861 0.274109 0.095 Uiso 1 1 calc R U . . .
C26 C 0.8783(2) 0.5545(4) 0.39264(18) 0.0571(9) Uani 1 1 d . . . . .
C27 C 0.9393(2) 0.5605(5) 0.36029(19) 0.0639(10) Uani 1 1 d . . . . .
H27 H 0.929548 0.509921 0.319415 0.077 Uiso 1 1 calc R U . . .
C28 C 1.0123(2) 0.6391(5) 0.38781(19) 0.0633(10) Uani 1 1 d . . . . .
C29 C 1.0265(2) 0.7132(4) 0.45016(18) 0.0567(9) Uani 1 1 d . . . . .
C30 C 0.9637(2) 0.7038(4) 0.48067(17) 0.0540(9) Uani 1 1 d . . . . .
C31 C 1.0776(3) 0.6424(6) 0.3530(2) 0.0955(15) Uani 1 1 d . . . . .
H31A H 1.091394 0.747800 0.346667 0.143 Uiso 1 1 calc R U . . .
H31B H 1.056059 0.592326 0.310030 0.143 Uiso 1 1 calc R U . . .
H31C H 1.126859 0.589217 0.380032 0.143 Uiso 1 1 calc R U . . .
C32 C 1.1017(3) 0.7931(5) 0.4842(2) 0.0773(12) Uani 1 1 d . . . . .
H32 H 1.143565 0.800431 0.464544 0.093 Uiso 1 1 calc R U . . .
C33 C 1.1133(3) 0.8588(5) 0.5450(2) 0.0815(13) Uani 1 1 d . . . . .
H33 H 1.163472 0.909008 0.566584 0.098 Uiso 1 1 calc R U . . .
C34 C 1.0509(3) 0.8531(5) 0.57662(19) 0.0675(10) Uani 1 1 d . . . . .
C35 C 0.9753(2) 0.7769(4) 0.54471(18) 0.0594(9) Uani 1 1 d . . . . .
C36 C 1.0639(3) 0.9214(5) 0.6400(2) 0.0896(14) Uani 1 1 d . . . . .
H36 H 1.114312 0.970944 0.661748 0.107 Uiso 1 1 calc R U . . .
C37 C 1.0033(3) 0.9155(6) 0.6699(2) 0.0928(14) Uani 1 1 d . . . . .
H37 H 1.012504 0.961370 0.711670 0.111 Uiso 1 1 calc R U . . .
C38 C 0.9278(3) 0.8410(6) 0.6380(2) 0.0902(14) Uani 1 1 d . . . . .
H38 H 0.886779 0.837662 0.658636 0.108 Uiso 1 1 calc R U . . .
C39 C 0.9133(3) 0.7730(5) 0.57677(19) 0.0728(11) Uani 1 1 d . . . . .
H39 H 0.862568 0.723782 0.555946 0.087 Uiso 1 1 calc R U . . .
C41 C 0.4064(2) 0.6526(4) 0.39216(16) 0.0495(8) Uani 1 1 d . . . . .

loop_
_atom_site_aniso_label
_atom_site_aniso_U_11
_atom_site_aniso_U_22
_atom_site_aniso_U_33
_atom_site_aniso_U_23
_atom_site_aniso_U_13
_atom_site_aniso_U_12
O1 0.0584(16) 0.095(2) 0.0691(18) -0.0106(16) 0.0007(13) 0.0052(15)
O2 0.081(2) 0.082(2) 0.092(2) -0.0069(17) 0.0456(17) -0.0104(16)
N2 0.0442(15) 0.0488(16) 0.0470(16) 0.0051(13) 0.0094(13) -0.0059(13)
N3 0.0531(18) 0.0565(18) 0.0641(19) 0.0104(15) 0.0241(15) 0.0066(15)
C1 0.054(2) 0.067(2) 0.055(2) 0.0076(19) 0.0156(18) -0.0013(18)
C2 0.080(3) 0.066(3) 0.052(2) 0.0000(19) 0.020(2) -0.004(2)
C3 0.078(3) 0.076(3) 0.049(2) 0.004(2) 0.004(2) -0.007(2)
C4 0.061(2) 0.075(3) 0.056(2) 0.002(2) -0.0027(19) -0.002(2)
C5 0.054(2) 0.055(2) 0.053(2) 0.0017(17) 0.0111(18) -0.0019(18)
C6 0.0451(18) 0.0484(19) 0.0470(19) 0.0124(16) 0.0146(15) -0.0066(15)
C7 0.0479(19) 0.0439(19) 0.0468(19) 0.0114(15) 0.0142(16) -0.0090(15)
C8 0.0488(19) 0.053(2) 0.0405(18) 0.0127(15) 0.0089(15) -0.0091(16)
C9 0.0431(18) 0.060(2) 0.0456(19) 0.0146(17) 0.0108(15) -0.0060(16)
C10 0.0464(19) 0.058(2) 0.0486(19) 0.0113(16) 0.0153(16) -0.0009(16)
C11 0.057(2) 0.047(2) 0.053(2) 0.0098(16) 0.0202(17) -0.0055(17)
C12 0.070(2) 0.053(2) 0.053(2) 0.0063(18) 0.0203(19) -0.0093(19)
C13 0.082(3) 0.070(3) 0.048(2) 0.0003(19) 0.008(2) -0.017(2)
C14 0.060(2) 0.074(3) 0.052(2) 0.008(2) 0.0084(18) -0.006(2)
C15 0.063(2) 0.052(2) 0.077(3) 0.0126(19) 0.030(2) 0.0032(18)
C16 0.077(3) 0.060(3) 0.093(3) 0.018(2) 0.034(3) 0.008(2)
C17 0.104(4) 0.060(3) 0.097(3) 0.002(2) 0.053(3) 0.007(3)
C18 0.101(3) 0.058(2) 0.067(3) -0.002(2) 0.033(2) -0.005(2)
C19 0.045(2) 0.092(3) 0.055(2) 0.013(2) 0.0093(17) -0.001(2)
C20 0.057(2) 0.050(2) 0.069(2) 0.0101(18) 0.0200(19) 0.0038(17)
C21 0.071(3) 0.054(2) 0.083(3) 0.007(2) 0.029(2) 0.001(2)
C22 0.077(3) 0.067(3) 0.117(4) 0.012(3) 0.040(3) -0.013(2)
C23 0.092(4) 0.077(3) 0.115(4) 0.004(3) 0.015(3) -0.021(3)
C24 0.103(4) 0.083(3) 0.087(3) 0.001(3) 0.016(3) -0.017(3)
C25 0.086(3) 0.072(3) 0.074(3) 0.002(2) 0.017(2) -0.006(2)
C26 0.058(2) 0.054(2) 0.062(2) 0.0100(18) 0.0230(18) 0.0113(18)
C27 0.067(2) 0.068(3) 0.061(2) 0.0056(19) 0.027(2) 0.010(2)
C28 0.060(2) 0.069(3) 0.069(2) 0.014(2) 0.032(2) 0.010(2)
C29 0.050(2) 0.057(2) 0.066(2) 0.0157(19) 0.0221(18) 0.0080(17)
C30 0.055(2) 0.049(2) 0.058(2) 0.0128(17) 0.0186(17) 0.0132(17)
C31 0.085(3) 0.121(4) 0.098(3) -0.003(3) 0.054(3) -0.002(3)
C32 0.064(3) 0.081(3) 0.090(3) 0.015(3) 0.031(2) -0.002(2)
C33 0.064(3) 0.083(3) 0.090(3) 0.006(3) 0.015(2) -0.012(2)
C34 0.072(3) 0.059(2) 0.065(3) 0.008(2) 0.013(2) 0.007(2)
C35 0.061(2) 0.054(2) 0.059(2) 0.0090(18) 0.0130(19) 0.0102(18)
C36 0.092(3) 0.081(3) 0.082(3) -0.003(3) 0.010(3) -0.003(3)
C37 0.114(4) 0.092(4) 0.067(3) -0.010(3) 0.023(3) 0.010(3)
C38 0.096(4) 0.102(4) 0.077(3) -0.004(3) 0.035(3) 0.007(3)
C39 0.077(3) 0.084(3) 0.061(2) -0.003(2) 0.028(2) 0.008(2)
C41 0.0467(19) 0.053(2) 0.0456(19) 0.0093(16) 0.0106(15) -0.0069(16)

loop_
_atom_type_symbol
_atom_type_description
_atom_type_scat_dispersion_real
_atom_type_scat_dispersion_imag
_atom_type_scat_source
C C 0.0033 0.0016 'International Tables Vol C Tables 4.2.6.8 and 6.1.1.4'
H H 0.0000 0.0000 'International Tables Vol C Tables 4.2.6.8 and 6.1.1.4'
N N 0.0061 0.0033 'International Tables Vol C Tables 4.2.6.8 and 6.1.1.4'
O O 0.0106 0.0060 'International Tables Vol C Tables 4.2.6.8 and 6.1.1.4'

loop_
_geom_angle_atom_site_label_1
_geom_angle_atom_site_label_2
_geom_angle_atom_site_label_3
_geom_angle
_geom_angle_site_symmetry_1
_geom_angle_site_symmetry_3
_geom_angle_publ_flag
C5 O1 H1 109.5 . . ?
C21 O2 H2A 108(3) . . ?
C6 N2 C7 120.1(3) . . ?
C26 N3 C30 120.4(3) . . ?
C2 C1 H1A 119.2 . . ?
C2 C1 C41 121.5(3) . . ?
C41 C1 H1A 119.2 . . ?
C1 C2 H2 120.1 . . ?
C3 C2 C1 119.7(4) . . ?
C3 C2 H2 120.1 . . ?
C2 C3 H3 119.9 . . ?
C4 C3 C2 120.2(4) . . ?
C4 C3 H3 119.9 . . ?
C3 C4 H4 119.7 . . ?
C3 C4 C5 120.7(4) . . ?
C5 C4 H4 119.7 . . ?
O1 C5 C4 117.0(3) . . ?
O1 C5 C41 122.2(3) . . ?
C4 C5 C41 120.8(4) . . ?
N2 C6 C10 121.0(3) . . ?
N2 C6 C41 117.1(3) . . ?
C10 C6 C41 122.0(3) . . ?
N2 C7 C8 120.5(3) . . ?
N2 C7 C11 118.9(3) . . ?
C8 C7 C11 120.5(3) . . ?
C7 C8 C14 118.0(3) . . ?
C9 C8 C7 119.5(3) . . ?
C9 C8 C14 122.5(3) . . ?
C8 C9 C19 121.0(3) . . ?
C10 C9 C8 118.1(3) . . ?
C10 C9 C19 120.8(3) . . ?
C6 C10 H10 119.6 . . ?
C9 C10 C6 120.8(3) . . ?
C9 C10 H10 119.6 . . ?
C12 C11 C7 119.0(3) . . ?
C12 C11 C15 118.9(3) . . ?
C15 C11 C7 122.1(3) . . ?
C11 C12 C13 119.1(4) . . ?
C18 C12 C11 119.4(4) . . ?
C18 C12 C13 121.5(4) . . ?
C12 C13 H13 118.9 . . ?
C14 C13 C12 122.2(4) . . ?
C14 C13 H13 118.9 . . ?
C8 C14 H14 119.4 . . ?
C13 C14 C8 121.2(4) . . ?
C13 C14 H14 119.4 . . ?
C11 C15 H15 120.0 . . ?
C16 C15 C11 120.0(4) . . ?
C16 C15 H15 120.0 . . ?
C15 C16 H16 119.6 . . ?
C15 C16 C17 120.7(4) . . ?
C17 C16 H16 119.6 . . ?
C16 C17 H17 120.0 . . ?
C18 C17 C16 120.0(4) . . ?
C18 C17 H17 120.0 . . ?
C12 C18 H18 119.5 . . ?
C17 C18 C12 121.0(4) . . ?
C17 C18 H18 119.5 . . ?
C9 C19 H19A 109.5 . . ?
C9 C19 H19B 109.5 . . ?
C9 C19 H19C 109.5 . . ?
H19A C19 H19B 109.5 . . ?
H19A C19 H19C 109.5 . . ?
H19B C19 H19C 109.5 . . ?
C21 C20 C26 121.4(4) . . ?
C25 C20 C21 117.6(4) . . ?
C25 C20 C26 121.0(4) . . ?
O2 C21 C20 122.3(4) . . ?
O2 C21 C22 117.8(4) . . ?
C20 C21 C22 119.9(4) . . ?
C21 C22 H22 119.7 . . ?
C23 C22 C21 120.6(4) . . ?
C23 C22 H22 119.7 . . ?
C22 C23 H23 119.8 . . ?
C22 C23 C24 120.4(5) . . ?
C24 C23 H23 119.8 . . ?
C23 C24 H24 120.2 . . ?
C23 C24 C25 119.7(5) . . ?
C25 C24 H24 120.2 . . ?
C20 C25 H25 119.1 . . ?
C24 C25 C20 121.8(4) . . ?
C24 C25 H25 119.1 . . ?
N3 C26 C20 117.4(3) . . ?
N3 C26 C27 120.2(3) . . ?
C27 C26 C20 122.5(3) . . ?
C26 C27 H27 119.4 . . ?
C28 C27 C26 121.2(4) . . ?
C28 C27 H27 119.4 . . ?
C27 C28 C29 118.7(3) . . ?
C27 C28 C31 120.5(4) . . ?
C29 C28 C31 120.8(4) . . ?
C28 C29 C30 118.1(3) . . ?
C28 C29 C32 123.1(4) . . ?
C30 C29 C32 118.8(4) . . ?
N3 C30 C29 121.4(3) . . ?
N3 C30 C35 118.2(3) . . ?
C29 C30 C35 120.3(3) . . ?
C28 C31 H31A 109.5 . . ?
C28 C31 H31B 109.5 . . ?
C28 C31 H31C 109.5 . . ?
H31A C31 H31B 109.5 . . ?
H31A C31 H31C 109.5 . . ?
H31B C31 H31C 109.5 . . ?
C29 C32 H32 119.6 . . ?
C33 C32 C29 120.8(4) . . ?
C33 C32 H32 119.6 . . ?
C32 C33 H33 119.1 . . ?
C32 C33 C34 121.8(4) . . ?
C34 C33 H33 119.1 . . ?
C35 C34 C33 119.6(4) . . ?
C35 C34 C36 119.3(4) . . ?
C36 C34 C33 121.2(4) . . ?
C34 C35 C30 118.7(3) . . ?
C34 C35 C39 118.9(4) . . ?
C39 C35 C30 122.4(4) . . ?
C34 C36 H36 119.7 . . ?
C37 C36 C34 120.6(4) . . ?
C37 C36 H36 119.7 . . ?
C36 C37 H37 119.9 . . ?
C36 C37 C38 120.2(4) . . ?
C38 C37 H37 119.9 . . ?
C37 C38 H38 119.7 . . ?
C39 C38 C37 120.7(5) . . ?
C39 C38 H38 119.7 . . ?
C35 C39 H39 119.9 . . ?
C38 C39 C35 120.3(4) . . ?
C38 C39 H39 119.9 . . ?
C1 C41 C5 117.1(3) . . ?
C1 C41 C6 121.0(3) . . ?
C5 C41 C6 122.0(3) . . ?

loop_
_geom_bond_atom_site_label_1
_geom_bond_atom_site_label_2
_geom_bond_distance
_geom_bond_site_symmetry_2
_geom_bond_publ_flag
O1 H1 0.8200 . ?
O1 C5 1.338(4) . ?
O2 H2A 1.05(5) . ?
O2 C21 1.341(5) . ?
N2 C6 1.336(4) . ?
N2 C7 1.363(4) . ?
N3 C26 1.331(4) . ?
N3 C30 1.357(4) . ?
C1 H1A 0.9300 . ?
C1 C2 1.387(5) . ?
C1 C41 1.396(5) . ?
C2 H2 0.9300 . ?
C2 C3 1.378(5) . ?
C3 H3 0.9300 . ?
C3 C4 1.364(5) . ?
C4 H4 0.9300 . ?
C4 C5 1.384(5) . ?
C5 C41 1.409(5) . ?
C6 C10 1.413(4) . ?
C6 C41 1.475(4) . ?
C7 C8 1.417(4) . ?
C7 C11 1.443(5) . ?
C8 C9 1.405(5) . ?
C8 C14 1.425(5) . ?
C9 C10 1.366(4) . ?
C9 C19 1.506(4) . ?
C10 H10 0.9300 . ?
C11 C12 1.406(5) . ?
C11 C15 1.411(5) . ?
C12 C13 1.414(5) . ?
C12 C18 1.404(5) . ?
C13 H13 0.9300 . ?
C13 C14 1.352(5) . ?
C14 H14 0.9300 . ?
C15 H15 0.9300 . ?
C15 C16 1.373(5) . ?
C16 H16 0.9300 . ?
C16 C17 1.398(6) . ?
C17 H17 0.9300 . ?
C17 C18 1.357(6) . ?
C18 H18 0.9300 . ?
C19 H19A 0.9600 . ?
C19 H19B 0.9600 . ?
C19 H19C 0.9600 . ?
C20 C21 1.399(5) . ?
C20 C25 1.394(5) . ?
C20 C26 1.482(5) . ?
C21 C22 1.400(6) . ?
C22 H22 0.9300 . ?
C22 C23 1.360(6) . ?
C23 H23 0.9300 . ?
C23 C24 1.373(7) . ?
C24 H24 0.9300 . ?
C24 C25 1.377(6) . ?
C25 H25 0.9300 . ?
C26 C27 1.407(5) . ?
C27 H27 0.9300 . ?
C27 C28 1.363(5) . ?
C28 C29 1.408(5) . ?
C28 C31 1.509(5) . ?
C29 C30 1.409(5) . ?
C29 C32 1.420(5) . ?
C30 C35 1.442(5) . ?
C31 H31A 0.9600 . ?
C31 H31B 0.9600 . ?
C31 H31C 0.9600 . ?
C32 H32 0.9300 . ?
C32 C33 1.353(6) . ?
C33 H33 0.9300 . ?
C33 C34 1.417(6) . ?
C34 C35 1.401(5) . ?
C34 C36 1.408(6) . ?
C35 C39 1.417(5) . ?
C36 H36 0.9300 . ?
C36 C37 1.365(6) . ?
C37 H37 0.9300 . ?
C37 C38 1.393(6) . ?
C38 H38 0.9300 . ?
C38 C39 1.362(6) . ?
C39 H39 0.9300 . ?

loop_
_geom_torsion_atom_site_label_1
_geom_torsion_atom_site_label_2
_geom_torsion_atom_site_label_3
_geom_torsion_atom_site_label_4
_geom_torsion
_geom_torsion_site_symmetry_1
_geom_torsion_site_symmetry_2
_geom_torsion_site_symmetry_3
_geom_torsion_site_symmetry_4
_geom_torsion_publ_flag
O1 C5 C41 C1 -179.1(3) . . . . ?
O1 C5 C41 C6 0.3(5) . . . . ?
O2 C21 C22 C23 -179.3(4) . . . . ?
N2 C6 C10 C9 0.3(5) . . . . ?
N2 C6 C41 C1 -176.9(3) . . . . ?
N2 C6 C41 C5 3.7(5) . . . . ?
N2 C7 C8 C9 0.5(4) . . . . ?
N2 C7 C8 C14 179.4(3) . . . . ?
N2 C7 C11 C12 -179.1(3) . . . . ?
N2 C7 C11 C15 0.2(5) . . . . ?
N3 C26 C27 C28 -0.1(5) . . . . ?
N3 C30 C35 C34 177.9(3) . . . . ?
N3 C30 C35 C39 -1.5(5) . . . . ?
C1 C2 C3 C4 -1.0(6) . . . . ?
C2 C1 C41 C5 -0.7(5) . . . . ?
C2 C1 C41 C6 179.9(3) . . . . ?
C2 C3 C4 C5 -0.1(6) . . . . ?
C3 C4 C5 O1 179.6(4) . . . . ?
C3 C4 C5 C41 0.8(6) . . . . ?
C4 C5 C41 C1 -0.4(5) . . . . ?
C4 C5 C41 C6 179.0(3) . . . . ?
C6 N2 C7 C8 -0.5(4) . . . . ?
C6 N2 C7 C11 178.6(3) . . . . ?
C7 N2 C6 C10 0.1(4) . . . . ?
C7 N2 C6 C41 -178.6(3) . . . . ?
C7 C8 C9 C10 -0.1(4) . . . . ?
C7 C8 C9 C19 178.5(3) . . . . ?
C7 C8 C14 C13 -0.5(5) . . . . ?
C7 C11 C12 C13 -0.2(5) . . . . ?
C7 C11 C12 C18 178.3(3) . . . . ?
C7 C11 C15 C16 -177.4(3) . . . . ?
C8 C7 C11 C12 0.0(4) . . . . ?
C8 C7 C11 C15 179.3(3) . . . . ?
C8 C9 C10 C6 -0.3(5) . . . . ?
C9 C8 C14 C13 178.4(3) . . . . ?
C10 C6 C41 C1 4.4(5) . . . . ?
C10 C6 C41 C5 -175.0(3) . . . . ?
C11 C7 C8 C9 -178.6(3) . . . . ?
C11 C7 C8 C14 0.3(4) . . . . ?
C11 C12 C13 C14 0.0(6) . . . . ?
C11 C12 C18 C17 -0.5(6) . . . . ?
C11 C15 C16 C17 -1.4(6) . . . . ?
C12 C11 C15 C16 1.8(5) . . . . ?
C12 C13 C14 C8 0.3(6) . . . . ?
C13 C12 C18 C17 178.0(4) . . . . ?
C14 C8 C9 C10 -178.9(3) . . . . ?
C14 C8 C9 C19 -0.3(5) . . . . ?
C15 C11 C12 C13 -179.5(3) . . . . ?
C15 C11 C12 C18 -1.0(5) . . . . ?
C15 C16 C17 C18 -0.1(6) . . . . ?
C16 C17 C18 C12 1.0(6) . . . . ?
C18 C12 C13 C14 -178.4(4) . . . . ?
C19 C9 C10 C6 -178.9(3) . . . . ?
C20 C21 C22 C23 0.6(6) . . . . ?
C20 C26 C27 C28 -179.3(3) . . . . ?
C21 C20 C25 C24 -0.4(6) . . . . ?
C21 C20 C26 N3 -9.2(5) . . . . ?
C21 C20 C26 C27 170.0(3) . . . . ?
C21 C22 C23 C24 -1.4(7) . . . . ?
C22 C23 C24 C25 1.3(8) . . . . ?
C23 C24 C25 C20 -0.4(7) . . . . ?
C25 C20 C21 O2 -179.9(4) . . . . ?
C25 C20 C21 C22 0.3(6) . . . . ?
C25 C20 C26 N3 173.0(3) . . . . ?
C25 C20 C26 C27 -7.9(5) . . . . ?
C26 N3 C30 C29 0.8(5) . . . . ?
C26 N3 C30 C35 -178.9(3) . . . . ?
C26 C20 C21 O2 2.2(6) . . . . ?
C26 C20 C21 C22 -177.7(3) . . . . ?
C26 C20 C25 C24 177.6(4) . . . . ?
C26 C27 C28 C29 0.9(5) . . . . ?
C26 C27 C28 C31 179.1(4) . . . . ?
C27 C28 C29 C30 -0.8(5) . . . . ?
C27 C28 C29 C32 177.6(4) . . . . ?
C28 C29 C30 N3 0.0(5) . . . . ?
C28 C29 C30 C35 179.6(3) . . . . ?
C28 C29 C32 C33 -178.1(4) . . . . ?
C29 C30 C35 C34 -1.8(5) . . . . ?
C29 C30 C35 C39 178.9(3) . . . . ?
C29 C32 C33 C34 -1.1(7) . . . . ?
C30 N3 C26 C20 178.5(3) . . . . ?
C30 N3 C26 C27 -0.7(5) . . . . ?
C30 C29 C32 C33 0.3(6) . . . . ?
C30 C35 C39 C38 178.6(4) . . . . ?
C31 C28 C29 C30 -179.0(4) . . . . ?
C31 C28 C29 C32 -0.6(6) . . . . ?
C32 C29 C30 N3 -178.5(3) . . . . ?
C32 C29 C30 C35 1.2(5) . . . . ?
C32 C33 C34 C35 0.4(6) . . . . ?
C32 C33 C34 C36 179.7(4) . . . . ?
C33 C34 C35 C30 1.0(5) . . . . ?
C33 C34 C35 C39 -179.6(4) . . . . ?
C33 C34 C36 C37 179.8(4) . . . . ?
C34 C35 C39 C38 -0.7(6) . . . . ?
C34 C36 C37 C38 0.3(7) . . . . ?
C35 C34 C36 C37 -0.9(6) . . . . ?
C36 C34 C35 C30 -178.3(3) . . . . ?
C36 C34 C35 C39 1.1(6) . . . . ?
C36 C37 C38 C39 0.1(8) . . . . ?
C37 C38 C39 C35 0.1(7) . . . . ?
C41 C1 C2 C3 1.4(6) . . . . ?
C41 C6 C10 C9 179.0(3) . . . . ?
